data_4027357
loop_
_publ_author_name
'Tatsuki Takahashi'
'Takashi Konno'
'Kenichi Ogata'
'Shin-ichi Fukuzawa'

_publ_section_title
;
 Stereochemistry of Substitution of the \a-Dimethylamino Group by
 Dialkylzinc in Chiral Benzylferrocene
;
_journal_name_full 'Journal of Organic Chemistry'
_journal_page_first 6638
_journal_page_last 6642
_journal_paper_doi 10.1021/jo3012013
_journal_volume 77
_journal_year 2012
_chemical_absolute_configuration 'CHOOSE rm ad rmad syn or unk'
_chemical_formula_moiety 'C18 H16 Br2 Fe'
_chemical_formula_sum 'C18 H16 Br2 Fe'
_chemical_formula_weight 447.98
_space_group_IT_number 19
_symmetry_cell_setting orthorhombic
_symmetry_Int_Tables_number 19
_symmetry_space_group_name_Hall 'P 2ac 2ab'
_symmetry_space_group_name_H-M 'P 21 21 21'
_atom_sites_solution_hydrogens geom
_atom_sites_solution_primary direct
_atom_sites_solution_secondary difmap
_cell_angle_alpha 90.0000
_cell_angle_beta 90.0000
_cell_angle_gamma 90.0000
_cell_formula_units_Z 4
_cell_length_a 7.8693(9)
_cell_length_b 11.3517(12)
_cell_length_c 17.9846(17)
_cell_measurement_reflns_used 4283
_cell_measurement_temperature 183
_cell_measurement_theta_max 27.50
_cell_measurement_theta_min 3.15
_cell_volume 1606.6(3)
_computing_cell_refinement 'RAPID AUTO'
_computing_data_collection 'RAPID AUTO (Rigaku, ????)'
_computing_data_reduction 'RAPID AUTO'
_computing_molecular_graphics 'CrystalStructure 4.0'
_computing_publication_material 'CrystalStructure 4.0 (Rigaku, 2010)'
_computing_structure_refinement 'CRYSTALS (Carruthers, et al., 1999)'
_computing_structure_solution SIR97
_diffrn_ambient_temperature 183
_diffrn_detector_area_resol_mean 10.000
_diffrn_measured_fraction_theta_full 0.988
_diffrn_measured_fraction_theta_max 0.988
_diffrn_measurement_device_type 'Rigaku R-AXIS RAPID'
_diffrn_measurement_method \w
_diffrn_radiation_type 'Mo K\a'
_diffrn_radiation_wavelength 0.71075
_diffrn_reflns_av_R_equivalents 0.1256
_diffrn_reflns_limit_h_max 10
_diffrn_reflns_limit_h_min -9
_diffrn_reflns_limit_k_max 14
_diffrn_reflns_limit_k_min -14
_diffrn_reflns_limit_l_max 23
_diffrn_reflns_limit_l_min -22
_diffrn_reflns_number 14846
_diffrn_reflns_theta_full 27.47
_diffrn_reflns_theta_max 27.48
_diffrn_standards_number 0
_exptl_absorpt_coefficient_mu 5.917
_exptl_absorpt_correction_T_max 0.126
_exptl_absorpt_correction_T_min 0.009
_exptl_absorpt_correction_type numerical
_exptl_absorpt_process_details 'NUMABS (Rigaku, 1999)'
_exptl_crystal_colour red
_exptl_crystal_density_diffrn 1.852
_exptl_crystal_description block
_exptl_crystal_F_000 880.00
_exptl_crystal_size_max 0.450
_exptl_crystal_size_mid 0.350
_exptl_crystal_size_min 0.350
_refine_diff_density_max 1.410
_refine_diff_density_min -2.430
_refine_ls_abs_structure_details 'Flack, H. D. (1983), Acta Cryst. A39, 876-881.  1531 Friedel Pairs'
_refine_ls_abs_structure_Flack 0.072(16)
_refine_ls_extinction_coef 82(20)
_refine_ls_extinction_method 'Larson (1970) Crystallographic Computing eq. 22'
_refine_ls_goodness_of_fit_ref 1.000
_refine_ls_hydrogen_treatment constr
_refine_ls_number_parameters 208
_refine_ls_number_reflns 3625
_refine_ls_R_factor_gt 0.0493
_refine_ls_shift/su_max 0.000
_refine_ls_structure_factor_coef Fsqd
_refine_ls_weighting_details 'w = 1/[1.4280\s(Fo^2^)]/(4Fo^2^)'
_refine_ls_weighting_scheme calc
_refine_ls_wR_factor_ref 0.1188
_reflns_number_gt 3431
_reflns_number_total 3625
_reflns_threshold_expression F^2^>2.0\s(F^2^)
_cod_data_source_file jo3012013_si_002.cif
_cod_data_source_block C18H16Br2Fe
_cod_database_code 4027357

loop_
_symmetry_equiv_pos_site_id
_symmetry_equiv_pos_as_xyz
1 +X,+Y,+Z
2 1/2+X,1/2-Y,-Z
3 -X,1/2+Y,1/2-Z
4 1/2-X,-Y,1/2+Z

loop_
_atom_site_label
_atom_site_type_symbol
_atom_site_fract_x
_atom_site_fract_y
_atom_site_fract_z
_atom_site_U_iso_or_equiv
_atom_site_adp_type
_atom_site_occupancy
_atom_site_symmetry_multiplicity
_atom_site_calc_flag
_atom_site_refinement_flags
Br(1) Br 0.35074(8) 0.70728(5) 0.45902(2) 0.03411(16) Uani 1.0 4 d .
Br(2) Br -0.21838(8) 0.69428(6) 0.35108(3) 0.03808(18) Uani 1.0 4 d .
Fe(1) Fe 0.21439(10) 0.42264(7) 0.41688(3) 0.02144(19) Uani 1.0 4 d .
C(1) C 0.2700(7) 0.5430(5) 0.3351(2) 0.0203(12) Uani 1.0 4 d .
C(2) C 0.3613(7) 0.5653(5) 0.4043(2) 0.0217(12) Uani 1.0 4 d .
C(3) C 0.4639(7) 0.4702(5) 0.4226(3) 0.0278(14) Uani 1.0 4 d .
C(4) C 0.4394(8) 0.3842(5) 0.3677(3) 0.0305(15) Uani 1.0 4 d .
C(5) C 0.3216(7) 0.4287(5) 0.3135(3) 0.0287(14) Uani 1.0 4 d .
C(6) C 0.1619(7) 0.6328(5) 0.2963(2) 0.0201(12) Uani 1.0 4 d .
C(7) C 0.2773(7) 0.7102(6) 0.2472(3) 0.0280(13) Uani 1.0 4 d .
C(8) C 0.0157(7) 0.5803(5) 0.2520(2) 0.0199(12) Uani 1.0 4 d .
C(9) C -0.1512(8) 0.6008(5) 0.2679(3) 0.0306(14) Uani 1.0 4 d .
C(10) C -0.2860(8) 0.5550(6) 0.2258(3) 0.0357(16) Uani 1.0 4 d .
C(11) C -0.2498(10) 0.4907(6) 0.1641(3) 0.0458(19) Uani 1.0 4 d .
C(12) C -0.0800(9) 0.4678(6) 0.1456(3) 0.0353(16) Uani 1.0 4 d .
C(13) C 0.0501(7) 0.5116(5) 0.1892(3) 0.0276(14) Uani 1.0 4 d .
C(14) C -0.0429(9) 0.4029(7) 0.4224(4) 0.0435(19) Uani 1.0 4 d .
C(15) C 0.0213(12) 0.4593(8) 0.4864(4) 0.074(3) Uani 1.0 4 d .
C(16) C 0.1362(10) 0.3822(8) 0.5208(3) 0.058(3) Uani 1.0 4 d .
C(17) C 0.1465(9) 0.2783(6) 0.4763(3) 0.0455(18) Uani 1.0 4 d .
C(18) C 0.0367(8) 0.2945(7) 0.4182(3) 0.0385(16) Uani 1.0 4 d .
H(1) H 0.5360 0.4637 0.4634 0.0334 Uiso 1.0 4 calc R
H(2) H 0.4863 0.3090 0.3659 0.0368 Uiso 1.0 4 calc R
H(3) H 0.2854 0.3894 0.2709 0.0342 Uiso 1.0 4 calc R
H(4) H 0.1115 0.6830 0.3347 0.0241 Uiso 1.0 4 calc R
H(5) H 0.3745 0.7360 0.2750 0.0334 Uiso 1.0 4 calc R
H(6) H 0.2133 0.7775 0.2310 0.0337 Uiso 1.0 4 calc R
H(7) H 0.3142 0.6661 0.2046 0.0337 Uiso 1.0 4 calc R
H(8) H -0.3978 0.5703 0.2395 0.0428 Uiso 1.0 4 calc R
H(9) H -0.3367 0.4602 0.1349 0.0550 Uiso 1.0 4 calc R
H(10) H -0.0544 0.4231 0.1038 0.0424 Uiso 1.0 4 calc R
H(11) H 0.1623 0.4959 0.1765 0.0330 Uiso 1.0 4 calc R
H(12) H -0.1242 0.4330 0.3901 0.0521 Uiso 1.0 4 calc R
H(13) H -0.0083 0.5342 0.5029 0.0894 Uiso 1.0 4 calc R
H(14) H 0.1955 0.3971 0.5645 0.0691 Uiso 1.0 4 calc R
H(15) H 0.2138 0.2127 0.4862 0.0547 Uiso 1.0 4 calc R
H(16) H 0.0205 0.2402 0.3801 0.0463 Uiso 1.0 4 calc R

loop_
_atom_site_aniso_label
_atom_site_aniso_U_11
_atom_site_aniso_U_22
_atom_site_aniso_U_33
_atom_site_aniso_U_12
_atom_site_aniso_U_13
_atom_site_aniso_U_23
Br(1) 0.0492(4) 0.0218(3) 0.0313(3) -0.0040(3) -0.0088(2) -0.0049(2)
Br(2) 0.0377(4) 0.0316(4) 0.0450(3) 0.0051(3) 0.0095(3) -0.0001(3)
Fe(1) 0.0303(5) 0.0141(4) 0.0199(4) -0.0016(4) 0.0013(3) 0.0022(3)
C(1) 0.023(3) 0.014(3) 0.024(2) -0.001(2) 0.0036(17) 0.0029(16)
C(2) 0.023(3) 0.019(3) 0.023(2) -0.001(3) -0.0050(17) 0.0013(17)
C(3) 0.035(3) 0.024(4) 0.024(2) 0.005(3) -0.010(2) -0.001(2)
C(4) 0.034(4) 0.019(3) 0.038(3) 0.015(3) 0.005(3) 0.006(2)
C(5) 0.043(4) 0.022(3) 0.022(2) 0.013(3) 0.006(2) 0.0003(18)
C(6) 0.026(3) 0.015(3) 0.0188(18) -0.002(3) -0.0033(18) 0.0016(16)
C(7) 0.029(3) 0.027(3) 0.029(3) -0.008(3) -0.0030(19) 0.009(2)
C(8) 0.021(3) 0.019(3) 0.0199(19) -0.001(3) -0.0017(16) 0.0051(17)
C(9) 0.045(4) 0.019(3) 0.028(2) 0.004(3) -0.003(3) 0.002(2)
C(10) 0.027(3) 0.026(4) 0.054(3) 0.002(3) -0.011(3) 0.011(3)
C(11) 0.061(5) 0.021(4) 0.055(4) -0.002(4) -0.030(3) -0.002(3)
C(12) 0.055(4) 0.025(4) 0.027(3) -0.002(3) -0.010(3) -0.002(2)
C(13) 0.035(3) 0.023(3) 0.025(2) 0.004(3) 0.005(2) 0.003(2)
C(14) 0.035(4) 0.046(5) 0.050(3) 0.000(4) 0.011(3) 0.014(3)
C(15) 0.109(8) 0.035(5) 0.079(5) -0.021(6) 0.074(6) -0.014(4)
C(16) 0.079(6) 0.079(6) 0.015(3) -0.048(5) 0.007(3) 0.010(3)
C(17) 0.042(4) 0.029(4) 0.066(4) -0.014(4) -0.015(3) 0.029(3)
C(18) 0.043(4) 0.030(4) 0.043(3) -0.014(4) 0.001(3) 0.007(3)

loop_
_atom_type_symbol
_atom_type_description
_atom_type_scat_dispersion_real
_atom_type_scat_dispersion_imag
_atom_type_scat_source
C C 0.0033 0.0016
;
International Tables for Crystallography
(1992, Vol. C, Tables 4.2.6.8 and 6.1.1.4)
;
H H 0.0000 0.0000
;
International Tables for Crystallography
(1992, Vol. C, Table 6.1.1.4)
;
Fe Fe 0.3463 0.8444
;
International Tables for Crystallography
(1992, Vol. C, Tables 4.2.6.8 and 6.1.1.4)
;
Br Br -0.2901 2.4595
;
International Tables for Crystallography
(1992, Vol. C, Tables 4.2.6.8 and 6.1.1.4)
;

loop_
_geom_angle_atom_site_label_1
_geom_angle_atom_site_label_2
_geom_angle_atom_site_label_3
_geom_angle
_geom_angle_publ_flag
C(1) Fe(1) C(2) 42.16(18) yes
C(1) Fe(1) C(3) 69.8(2) yes
C(1) Fe(1) C(4) 69.2(2) yes
C(1) Fe(1) C(5) 40.4(2) yes
C(1) Fe(1) C(14) 108.6(3) yes
C(1) Fe(1) C(15) 117.9(3) yes
C(1) Fe(1) C(16) 151.4(3) yes
C(1) Fe(1) C(17) 166.1(3) yes
C(1) Fe(1) C(18) 129.4(2) yes
C(2) Fe(1) C(3) 40.1(3) yes
C(2) Fe(1) C(4) 67.7(3) yes
C(2) Fe(1) C(5) 68.38(19) yes
C(2) Fe(1) C(14) 131.9(3) yes
C(2) Fe(1) C(15) 109.8(3) yes
C(2) Fe(1) C(16) 117.6(3) yes
C(2) Fe(1) C(17) 149.9(3) yes
C(2) Fe(1) C(18) 169.9(3) yes
C(3) Fe(1) C(4) 40.4(2) yes
C(3) Fe(1) C(5) 68.87(19) yes
C(3) Fe(1) C(14) 169.3(3) yes
C(3) Fe(1) C(15) 129.9(3) yes
C(3) Fe(1) C(16) 107.8(3) yes
C(3) Fe(1) C(17) 116.2(3) yes
C(3) Fe(1) C(18) 149.1(3) yes
C(4) Fe(1) C(5) 41.4(2) yes
C(4) Fe(1) C(14) 149.9(3) yes
C(4) Fe(1) C(15) 167.4(3) yes
C(4) Fe(1) C(16) 128.4(3) yes
C(4) Fe(1) C(17) 106.6(3) yes
C(4) Fe(1) C(18) 117.1(3) yes
C(5) Fe(1) C(14) 117.3(3) yes
C(5) Fe(1) C(15) 150.5(3) yes
C(5) Fe(1) C(16) 167.2(3) yes
C(5) Fe(1) C(17) 128.0(3) yes
C(5) Fe(1) C(18) 108.7(3) yes
C(14) Fe(1) C(15) 40.7(3) yes
C(14) Fe(1) C(16) 68.1(3) yes
C(14) Fe(1) C(17) 67.9(3) yes
C(14) Fe(1) C(18) 39.9(3) yes
C(15) Fe(1) C(16) 40.7(4) yes
C(15) Fe(1) C(17) 69.0(3) yes
C(15) Fe(1) C(18) 67.6(3) yes
C(16) Fe(1) C(17) 41.3(3) yes
C(16) Fe(1) C(18) 67.3(3) yes
C(17) Fe(1) C(18) 39.5(3) yes
Fe(1) C(1) C(2) 67.0(3) yes
Fe(1) C(1) C(5) 69.4(3) yes
Fe(1) C(1) C(6) 131.6(4) yes
C(2) C(1) C(5) 104.6(5) yes
C(2) C(1) C(6) 124.0(5) yes
C(5) C(1) C(6) 131.2(4) yes
Br(1) C(2) Fe(1) 127.3(3) yes
Br(1) C(2) C(1) 124.7(4) yes
Br(1) C(2) C(3) 124.4(4) yes
Fe(1) C(2) C(1) 70.9(3) yes
Fe(1) C(2) C(3) 71.4(4) yes
C(1) C(2) C(3) 110.8(5) yes
Fe(1) C(3) C(2) 68.5(4) yes
Fe(1) C(3) C(4) 69.3(4) yes
C(2) C(3) C(4) 107.1(5) yes
Fe(1) C(4) C(3) 70.3(4) yes
Fe(1) C(4) C(5) 70.0(3) yes
C(3) C(4) C(5) 108.8(5) yes
Fe(1) C(5) C(1) 70.3(3) yes
Fe(1) C(5) C(4) 68.7(3) yes
C(1) C(5) C(4) 108.8(4) yes
C(1) C(6) C(7) 108.7(5) yes
C(1) C(6) C(8) 114.0(5) yes
C(7) C(6) C(8) 111.6(4) yes
C(6) C(8) C(9) 123.5(4) yes
C(6) C(8) C(13) 119.6(5) yes
C(9) C(8) C(13) 116.8(5) yes
Br(2) C(9) C(8) 121.7(4) yes
Br(2) C(9) C(10) 114.8(5) yes
C(8) C(9) C(10) 123.5(5) yes
C(9) C(10) C(11) 118.7(6) yes
C(10) C(11) C(12) 119.6(6) yes
C(11) C(12) C(13) 120.3(5) yes
C(8) C(13) C(12) 121.0(5) yes
Fe(1) C(14) C(15) 68.6(5) yes
Fe(1) C(14) C(18) 69.2(4) yes
C(15) C(14) C(18) 106.7(6) yes
Fe(1) C(15) C(14) 70.7(4) yes
Fe(1) C(15) C(16) 70.0(5) yes
C(14) C(15) C(16) 107.9(7) yes
Fe(1) C(16) C(15) 69.3(4) yes
Fe(1) C(16) C(17) 69.6(4) yes
C(15) C(16) C(17) 107.8(6) yes
Fe(1) C(17) C(16) 69.0(4) yes
Fe(1) C(17) C(18) 69.8(4) yes
C(16) C(17) C(18) 106.3(6) yes
Fe(1) C(18) C(14) 70.9(4) yes
Fe(1) C(18) C(17) 70.6(4) yes
C(14) C(18) C(17) 111.3(6) yes
Fe(1) C(3) H(1) 127.342 no
C(2) C(3) H(1) 127.154 no
C(4) C(3) H(1) 125.720 no
Fe(1) C(4) H(2) 124.048 no
C(3) C(4) H(2) 127.507 no
C(5) C(4) H(2) 123.700 no
Fe(1) C(5) H(3) 127.256 no
C(1) C(5) H(3) 125.332 no
C(4) C(5) H(3) 125.914 no
C(1) C(6) H(4) 107.299 no
C(7) C(6) H(4) 108.072 no
C(8) C(6) H(4) 106.881 no
C(6) C(7) H(5) 110.106 no
C(6) C(7) H(6) 108.570 no
C(6) C(7) H(7) 109.741 no
H(5) C(7) H(6) 109.480 no
H(5) C(7) H(7) 109.483 no
H(6) C(7) H(7) 109.442 no
C(9) C(10) H(8) 120.275 no
C(11) C(10) H(8) 120.963 no
C(10) C(11) H(9) 120.537 no
C(12) C(11) H(9) 119.872 no
C(11) C(12) H(10) 119.978 no
C(13) C(12) H(10) 119.691 no
C(8) C(13) H(11) 119.351 no
C(12) C(13) H(11) 119.639 no
Fe(1) C(14) H(12) 127.741 no
C(15) C(14) H(12) 126.138 no
C(18) C(14) H(12) 127.165 no
Fe(1) C(15) H(13) 125.236 no
C(14) C(15) H(13) 125.873 no
C(16) C(15) H(13) 126.226 no
Fe(1) C(16) H(14) 126.030 no
C(15) C(16) H(14) 125.674 no
C(17) C(16) H(14) 126.565 no
Fe(1) C(17) H(15) 126.664 no
C(16) C(17) H(15) 125.905 no
C(18) C(17) H(15) 127.758 no
Fe(1) C(18) H(16) 124.321 no
C(14) C(18) H(16) 124.589 no
C(17) C(18) H(16) 124.090 no

loop_
_geom_bond_atom_site_label_1
_geom_bond_atom_site_label_2
_geom_bond_distance
_geom_bond_publ_flag
Br(1) C(2) 1.890(5) yes
Br(2) C(9) 1.909(5) yes
Fe(1) C(1) 2.055(5) yes
Fe(1) C(2) 2.002(6) yes
Fe(1) C(3) 2.039(6) yes
Fe(1) C(4) 2.027(6) yes
Fe(1) C(5) 2.044(5) yes
Fe(1) C(14) 2.039(7) yes
Fe(1) C(15) 2.011(9) yes
Fe(1) C(16) 2.020(6) yes
Fe(1) C(17) 2.028(7) yes
Fe(1) C(18) 2.018(7) yes
C(1) C(2) 1.460(6) yes
C(1) C(5) 1.414(8) yes
C(1) C(6) 1.499(7) yes
C(2) C(3) 1.387(8) yes
C(3) C(4) 1.403(8) yes
C(4) C(5) 1.437(8) yes
C(6) C(7) 1.542(7) yes
C(6) C(8) 1.521(7) yes
C(8) C(9) 1.363(8) yes
C(8) C(13) 1.399(7) yes
C(9) C(10) 1.403(8) yes
C(10) C(11) 1.359(8) yes
C(11) C(12) 1.401(10) yes
C(12) C(13) 1.382(8) yes
C(14) C(15) 1.410(10) yes
C(14) C(18) 1.383(10) yes
C(15) C(16) 1.403(12) yes
C(16) C(17) 1.428(10) yes
C(17) C(18) 1.368(9) yes
C(3) H(1) 0.930 no
C(4) H(2) 0.930 no
C(5) H(3) 0.930 no
C(6) H(4) 0.980 no
C(7) H(5) 0.960 no
C(7) H(6) 0.960 no
C(7) H(7) 0.960 no
C(10) H(8) 0.930 no
C(11) H(9) 0.930 no
C(12) H(10) 0.930 no
C(13) H(11) 0.930 no
C(14) H(12) 0.930 no
C(15) H(13) 0.930 no
C(16) H(14) 0.930 no
C(17) H(15) 0.930 no
C(18) H(16) 0.930 no

loop_
_geom_contact_atom_site_label_1
_geom_contact_atom_site_label_2
_geom_contact_distance
_geom_contact_publ_flag
_geom_contact_site_symmetry_2
Br(1) C(6) 3.389(4) no .
Br(2) C(6) 3.227(6) no .
C(1) C(9) 3.588(8) no .
C(1) C(13) 3.163(7) no .
C(2) C(7) 3.337(7) no .
C(5) C(7) 3.428(8) no .
C(5) C(8) 3.159(8) no .
C(5) C(13) 3.232(7) no .
C(7) C(13) 3.060(8) no .
C(8) C(11) 2.810(8) no .
C(9) C(12) 2.725(7) no .
C(10) C(13) 2.769(8) no .
C(7) C(11) 3.568(9) no 3_555
C(11) C(7) 3.568(9) no 3_545
Br(1) H(1) 3.1266 no .
Br(1) H(4) 2.9359 no .
Br(1) H(5) 3.3301 no .
Br(1) H(13) 3.5301 no .
Br(2) H(4) 2.6154 no .
Br(2) H(8) 2.8291 no .
Br(2) H(12) 3.1361 no .
Fe(1) H(4) 3.4024 no .
C(1) H(1) 3.2433 no .
C(1) H(2) 3.2031 no .
C(1) H(5) 2.5768 no .
C(1) H(6) 3.2844 no .
C(1) H(7) 2.7530 no .
C(1) H(11) 3.0231 no .
C(1) H(12) 3.4871 no .
C(2) H(2) 3.1472 no .
C(2) H(3) 3.1774 no .
C(2) H(4) 2.6872 no .
C(2) H(5) 3.0288 no .
C(2) H(13) 3.4240 no .
C(3) H(3) 3.2026 no .
C(3) H(14) 3.4147 no .
C(4) H(15) 3.3880 no .
C(5) H(1) 3.2056 no .
C(5) H(4) 3.3487 no .
C(5) H(5) 3.5799 no .
C(5) H(7) 3.3312 no .
C(5) H(11) 2.8671 no .
C(5) H(16) 3.4106 no .
C(6) H(3) 2.9636 no .
C(6) H(11) 2.6566 no .
C(7) H(11) 2.8907 no .
C(8) H(3) 3.0528 no .
C(8) H(5) 3.3565 no .
C(8) H(6) 2.7517 no .
C(8) H(7) 2.6826 no .
C(8) H(8) 3.2635 no .
C(8) H(10) 3.2553 no .
C(8) H(12) 3.1895 no .
C(9) H(4) 2.5666 no .
C(9) H(6) 3.5621 no .
C(9) H(9) 3.2255 no .
C(9) H(11) 3.1950 no .
C(9) H(12) 2.9158 no .
C(10) H(10) 3.2221 no .
C(10) H(12) 3.5020 no .
C(11) H(11) 3.2511 no .
C(12) H(8) 3.2339 no .
C(13) H(3) 2.7413 no .
C(13) H(4) 3.2962 no .
C(13) H(6) 3.3653 no .
C(13) H(7) 2.7338 no .
C(13) H(9) 3.2497 no .
C(14) H(14) 3.1706 no .
C(14) H(15) 3.1705 no .
C(15) H(15) 3.1828 no .
C(15) H(16) 3.1368 no .
C(16) H(1) 3.4380 no .
C(16) H(12) 3.1713 no .
C(16) H(16) 3.1352 no .
C(17) H(2) 3.3490 no .
C(17) H(12) 3.1667 no .
C(17) H(13) 3.1865 no .
C(18) H(3) 3.4650 no .
C(18) H(13) 3.1388 no .
C(18) H(14) 3.1376 no .
H(1) H(2) 2.5123 no .
H(1) H(14) 3.3255 no .
H(2) H(3) 2.4994 no .
H(2) H(15) 3.2365 no .
H(3) H(7) 3.3677 no .
H(3) H(11) 2.2988 no .
H(3) H(16) 3.3270 no .
H(4) H(5) 2.4075 no .
H(4) H(6) 2.2956 no .
H(4) H(7) 2.8386 no .
H(4) H(11) 3.5738 no .
H(4) H(12) 3.5331 no .
H(4) H(13) 3.5898 no .
H(6) H(11) 3.3685 no .
H(7) H(11) 2.3281 no .
H(8) H(9) 2.3097 no .
H(9) H(10) 2.3291 no .
H(10) H(11) 2.3023 no .
H(12) H(13) 2.5031 no .
H(12) H(16) 2.4736 no .
H(13) H(14) 2.4947 no .
H(14) H(15) 2.5273 no .
H(15) H(16) 2.4595 no .
Br(1) H(9) 3.3322 no 3_555
Br(1) H(10) 3.5658 no 3_555
Br(1) H(10) 3.3964 no 4_565
Br(1) H(13) 3.2111 no 2_566
Br(2) H(3) 3.1625 no 3_555
Br(2) H(5) 3.5158 no 1_455
Br(2) H(10) 3.4656 no 3_555
Br(2) H(11) 3.4872 no 3_555
C(1) H(8) 3.1438 no 1_655
C(2) H(8) 3.5191 no 1_655
C(3) H(10) 3.5481 no 4_565
C(3) H(12) 3.3206 no 1_655
C(3) H(15) 3.2971 no 2_556
C(4) H(5) 3.4008 no 3_645
C(4) H(6) 3.4770 no 3_645
C(4) H(7) 3.4024 no 3_645
C(4) H(8) 3.3793 no 1_655
C(4) H(12) 3.5020 no 1_655
C(4) H(15) 3.5749 no 2_556
C(5) H(8) 3.0370 no 1_655
C(7) H(2) 2.9755 no 3_655
C(7) H(8) 3.0137 no 1_655
C(7) H(9) 3.5734 no 3_555
C(7) H(14) 3.5106 no 4_564
C(7) H(16) 3.2931 no 3_555
C(8) H(16) 3.0034 no 3_555
C(9) H(3) 3.5126 no 3_555
C(9) H(16) 3.2627 no 3_555
C(10) H(5) 3.4851 no 1_455
C(10) H(6) 3.2938 no 3_545
C(10) H(7) 3.4109 no 1_455
C(10) H(16) 3.5236 no 3_555
C(11) H(5) 3.2438 no 3_545
C(11) H(6) 3.0816 no 3_545
C(11) H(13) 3.4806 no 4_464
C(11) H(16) 3.4509 no 3_555
C(12) H(1) 3.3862 no 4_564
C(12) H(4) 3.2614 no 3_545
C(12) H(6) 3.2687 no 3_545
C(12) H(16) 3.1619 no 3_555
C(13) H(14) 3.1797 no 4_564
C(13) H(16) 2.9320 no 3_555
C(14) H(1) 3.4640 no 1_455
C(14) H(6) 3.3826 no 3_545
C(14) H(15) 2.8451 no 2_456
C(15) H(9) 3.1745 no 4_465
C(15) H(15) 3.1494 no 2_456
C(16) H(2) 3.2032 no 2_456
C(16) H(7) 3.3739 no 4_565
C(16) H(11) 3.5026 no 4_565
C(16) H(15) 3.4973 no 2_456
C(17) H(1) 3.0791 no 2_456
C(17) H(2) 3.2602 no 2_456
C(17) H(15) 3.4734 no 2_456
C(18) H(6) 3.3329 no 3_545
C(18) H(14) 3.4691 no 2_456
C(18) H(15) 3.0701 no 2_456
H(1) C(12) 3.3862 no 4_565
H(1) C(14) 3.4640 no 1_655
H(1) C(17) 3.0791 no 2_556
H(1) H(10) 2.8369 no 4_565
H(1) H(12) 3.0013 no 1_655
H(1) H(15) 2.6063 no 2_556
H(2) C(7) 2.9755 no 3_645
H(2) C(16) 3.2032 no 2_556
H(2) C(17) 3.2602 no 2_556
H(2) H(5) 2.8829 no 3_645
H(2) H(6) 2.9587 no 3_645
H(2) H(7) 2.5888 no 3_645
H(2) H(8) 3.3800 no 3_545
H(2) H(12) 3.4006 no 1_655
H(2) H(14) 3.1233 no 2_556
H(2) H(15) 3.2164 no 2_556
H(3) Br(2) 3.1625 no 3_545
H(3) C(9) 3.5126 no 3_545
H(3) H(5) 3.2985 no 3_645
H(3) H(8) 3.2782 no 1_655
H(4) C(12) 3.2614 no 3_555
H(4) H(10) 2.9749 no 3_555
H(5) Br(2) 3.5158 no 1_655
H(5) C(4) 3.4008 no 3_655
H(5) C(10) 3.4851 no 1_655
H(5) C(11) 3.2438 no 3_555
H(5) H(2) 2.8829 no 3_655
H(5) H(3) 3.2985 no 3_655
H(5) H(8) 2.6758 no 1_655
H(5) H(9) 3.0315 no 3_555
H(6) C(4) 3.4770 no 3_655
H(6) C(10) 3.2938 no 3_555
H(6) C(11) 3.0816 no 3_555
H(6) C(12) 3.2687 no 3_555
H(6) C(14) 3.3826 no 3_555
H(6) C(18) 3.3329 no 3_555
H(6) H(2) 2.9587 no 3_655
H(6) H(9) 3.3256 no 3_555
H(6) H(12) 2.8901 no 3_555
H(6) H(16) 2.7488 no 3_555
H(7) C(4) 3.4024 no 3_655
H(7) C(10) 3.4109 no 1_655
H(7) C(16) 3.3739 no 4_564
H(7) H(2) 2.5888 no 3_655
H(7) H(8) 2.5908 no 1_655
H(7) H(14) 2.6211 no 4_564
H(7) H(16) 3.1569 no 3_555
H(8) C(1) 3.1438 no 1_455
H(8) C(2) 3.5191 no 1_455
H(8) C(4) 3.3793 no 1_455
H(8) C(5) 3.0370 no 1_455
H(8) C(7) 3.0137 no 1_455
H(8) H(2) 3.3800 no 3_555
H(8) H(3) 3.2782 no 1_455
H(8) H(5) 2.6758 no 1_455
H(8) H(7) 2.5908 no 1_455
H(9) Br(1) 3.3322 no 3_545
H(9) C(7) 3.5734 no 3_545
H(9) C(15) 3.1745 no 4_464
H(9) H(5) 3.0315 no 3_545
H(9) H(6) 3.3256 no 3_545
H(9) H(13) 2.6696 no 4_464
H(9) H(14) 3.4928 no 4_464
H(10) Br(1) 3.5658 no 3_545
H(10) Br(1) 3.3964 no 4_564
H(10) Br(2) 3.4656 no 3_545
H(10) C(3) 3.5481 no 4_564
H(10) H(1) 2.8369 no 4_564
H(10) H(4) 2.9749 no 3_545
H(10) H(14) 3.5552 no 4_564
H(11) Br(2) 3.4872 no 3_545
H(11) C(16) 3.5026 no 4_564
H(11) H(14) 2.6041 no 4_564
H(11) H(16) 3.2864 no 3_555
H(12) C(3) 3.3206 no 1_455
H(12) C(4) 3.5020 no 1_455
H(12) H(1) 3.0013 no 1_455
H(12) H(2) 3.4006 no 1_455
H(12) H(6) 2.8901 no 3_545
H(12) H(15) 3.0528 no 2_456
H(13) Br(1) 3.2111 no 2_466
H(13) C(11) 3.4806 no 4_465
H(13) H(9) 2.6696 no 4_465
H(13) H(15) 3.5615 no 2_456
H(14) C(7) 3.5106 no 4_565
H(14) C(13) 3.1797 no 4_565
H(14) C(18) 3.4691 no 2_556
H(14) H(2) 3.1233 no 2_456
H(14) H(7) 2.6211 no 4_565
H(14) H(9) 3.4928 no 4_465
H(14) H(10) 3.5552 no 4_565
H(14) H(11) 2.6041 no 4_565
H(14) H(16) 3.1563 no 2_556
H(15) C(3) 3.2971 no 2_456
H(15) C(4) 3.5749 no 2_456
H(15) C(14) 2.8451 no 2_556
H(15) C(15) 3.1494 no 2_556
H(15) C(16) 3.4973 no 2_556
H(15) C(17) 3.4734 no 2_556
H(15) C(18) 3.0701 no 2_556
H(15) H(1) 2.6063 no 2_456
H(15) H(2) 3.2164 no 2_456
H(15) H(12) 3.0528 no 2_556
H(15) H(13) 3.5615 no 2_556
H(15) H(16) 3.4494 no 2_556
H(16) C(7) 3.2931 no 3_545
H(16) C(8) 3.0034 no 3_545
H(16) C(9) 3.2627 no 3_545
H(16) C(10) 3.5236 no 3_545
H(16) C(11) 3.4509 no 3_545
H(16) C(12) 3.1619 no 3_545
H(16) C(13) 2.9320 no 3_545
H(16) H(6) 2.7488 no 3_545
H(16) H(7) 3.1569 no 3_545
H(16) H(11) 3.2864 no 3_545
H(16) H(14) 3.1563 no 2_456
H(16) H(15) 3.4494 no 2_456

loop_
_geom_torsion_atom_site_label_1
_geom_torsion_atom_site_label_2
_geom_torsion_atom_site_label_3
_geom_torsion_atom_site_label_4
_geom_torsion
_geom_torsion_publ_flag
C(1) Fe(1) C(2) Br(1) 119.6(5) no
C(1) Fe(1) C(2) C(1) 0.0(2) no
C(1) Fe(1) C(2) C(3) -120.9(4) no
C(2) Fe(1) C(1) C(2) 0.0(3) no
C(2) Fe(1) C(1) C(5) 116.9(4) no
C(2) Fe(1) C(1) C(6) -115.8(5) no
C(1) Fe(1) C(3) C(2) 37.86(18) no
C(1) Fe(1) C(3) C(4) -81.3(2) no
C(3) Fe(1) C(1) C(2) -36.1(2) no
C(3) Fe(1) C(1) C(5) 80.8(3) no
C(3) Fe(1) C(1) C(6) -151.9(5) no
C(1) Fe(1) C(4) C(3) 83.0(3) no
C(1) Fe(1) C(4) C(5) -36.7(2) no
C(4) Fe(1) C(1) C(2) -79.3(3) no
C(4) Fe(1) C(1) C(5) 37.5(2) no
C(4) Fe(1) C(1) C(6) 164.9(5) no
C(1) Fe(1) C(5) C(1) 0.0(2) no
C(1) Fe(1) C(5) C(4) 120.4(4) no
C(5) Fe(1) C(1) C(2) -116.9(4) no
C(5) Fe(1) C(1) C(5) 0.0(3) no
C(5) Fe(1) C(1) C(6) 127.4(5) no
C(1) Fe(1) C(14) C(15) -111.4(3) no
C(1) Fe(1) C(14) C(18) 130.0(3) no
C(14) Fe(1) C(1) C(2) 132.6(3) no
C(14) Fe(1) C(1) C(5) -110.5(3) no
C(14) Fe(1) C(1) C(6) 16.9(5) no
C(1) Fe(1) C(15) C(14) 86.5(4) no
C(1) Fe(1) C(15) C(16) -155.2(3) no
C(15) Fe(1) C(1) C(2) 89.2(4) no
C(15) Fe(1) C(1) C(5) -153.9(3) no
C(15) Fe(1) C(1) C(6) -26.5(5) no
C(1) Fe(1) C(16) C(15) 50.8(7) no
C(1) Fe(1) C(16) C(17) 170.0(4) no
C(16) Fe(1) C(1) C(2) 54.3(6) no
C(16) Fe(1) C(1) C(5) 171.2(5) no
C(16) Fe(1) C(1) C(6) -61.4(7) no
C(1) Fe(1) C(18) C(14) -70.1(4) no
C(1) Fe(1) C(18) C(17) 167.9(2) no
C(18) Fe(1) C(1) C(2) 172.1(3) no
C(18) Fe(1) C(1) C(5) -71.0(4) no
C(18) Fe(1) C(1) C(6) 56.4(5) no
C(2) Fe(1) C(3) C(2) -0.00(18) no
C(2) Fe(1) C(3) C(4) -119.1(3) no
C(3) Fe(1) C(2) Br(1) -119.6(4) no
C(3) Fe(1) C(2) C(1) 120.9(4) no
C(3) Fe(1) C(2) C(3) -0.00(19) no
C(2) Fe(1) C(4) C(3) 37.48(19) no
C(2) Fe(1) C(4) C(5) -82.1(3) no
C(4) Fe(1) C(2) Br(1) -157.3(4) no
C(4) Fe(1) C(2) C(1) 83.2(3) no
C(4) Fe(1) C(2) C(3) -37.70(19) no
C(2) Fe(1) C(5) C(1) -40.1(2) no
C(2) Fe(1) C(5) C(4) 80.4(3) no
C(5) Fe(1) C(2) Br(1) 158.0(4) no
C(5) Fe(1) C(2) C(1) 38.4(2) no
C(5) Fe(1) C(2) C(3) -82.4(3) no
C(2) Fe(1) C(14) C(15) -69.9(4) no
C(2) Fe(1) C(14) C(18) 171.50(17) no
C(14) Fe(1) C(2) Br(1) 50.1(4) no
C(14) Fe(1) C(2) C(1) -69.4(3) no
C(14) Fe(1) C(2) C(3) 169.7(3) no
C(2) Fe(1) C(15) C(14) 132.0(3) no
C(2) Fe(1) C(15) C(16) -109.7(3) no
C(15) Fe(1) C(2) Br(1) 9.5(4) no
C(15) Fe(1) C(2) C(1) -110.1(3) no
C(15) Fe(1) C(2) C(3) 129.1(3) no
C(2) Fe(1) C(16) C(15) 88.8(4) no
C(2) Fe(1) C(16) C(17) -152.0(3) no
C(16) Fe(1) C(2) Br(1) -34.4(5) no
C(16) Fe(1) C(2) C(1) -154.0(3) no
C(16) Fe(1) C(2) C(3) 85.2(3) no
C(2) Fe(1) C(17) C(16) 55.9(6) no
C(2) Fe(1) C(17) C(18) 173.3(4) no
C(17) Fe(1) C(2) Br(1) -72.5(6) no
C(17) Fe(1) C(2) C(1) 167.9(4) no
C(17) Fe(1) C(2) C(3) 47.1(5) no
C(3) Fe(1) C(4) C(3) 0.0(3) no
C(3) Fe(1) C(4) C(5) -119.6(4) no
C(4) Fe(1) C(3) C(2) 119.1(4) no
C(4) Fe(1) C(3) C(4) -0.0(3) no
C(3) Fe(1) C(5) C(1) -83.3(3) no
C(3) Fe(1) C(5) C(4) 37.1(3) no
C(5) Fe(1) C(3) C(2) 81.1(3) no
C(5) Fe(1) C(3) C(4) -38.0(2) no
C(3) Fe(1) C(15) C(14) 172.7(3) no
C(3) Fe(1) C(15) C(16) -69.0(5) no
C(15) Fe(1) C(3) C(2) -72.2(4) no
C(15) Fe(1) C(3) C(4) 168.7(3) no
C(3) Fe(1) C(16) C(15) 131.2(3) no
C(3) Fe(1) C(16) C(17) -109.6(3) no
C(16) Fe(1) C(3) C(2) -112.0(3) no
C(16) Fe(1) C(3) C(4) 128.9(3) no
C(3) Fe(1) C(17) C(16) 87.6(3) no
C(3) Fe(1) C(17) C(18) -154.9(3) no
C(17) Fe(1) C(3) C(2) -155.8(3) no
C(17) Fe(1) C(3) C(4) 85.1(3) no
C(3) Fe(1) C(18) C(14) 169.6(3) no
C(3) Fe(1) C(18) C(17) 47.7(5) no
C(18) Fe(1) C(3) C(2) 172.6(3) no
C(18) Fe(1) C(3) C(4) 53.4(5) no
C(4) Fe(1) C(5) C(1) -120.4(4) no
C(4) Fe(1) C(5) C(4) 0.0(3) no
C(5) Fe(1) C(4) C(3) 119.6(4) no
C(5) Fe(1) C(4) C(5) 0.0(3) no
C(4) Fe(1) C(14) C(15) 168.1(4) no
C(4) Fe(1) C(14) C(18) 49.5(6) no
C(14) Fe(1) C(4) C(3) 174.4(4) no
C(14) Fe(1) C(4) C(5) 54.8(6) no
C(4) Fe(1) C(16) C(15) 171.2(3) no
C(4) Fe(1) C(16) C(17) -69.6(4) no
C(16) Fe(1) C(4) C(3) -70.9(4) no
C(16) Fe(1) C(4) C(5) 169.5(3) no
C(4) Fe(1) C(17) C(16) 129.9(3) no
C(4) Fe(1) C(17) C(18) -112.6(3) no
C(17) Fe(1) C(4) C(3) -111.1(3) no
C(17) Fe(1) C(4) C(5) 129.3(3) no
C(4) Fe(1) C(18) C(14) -154.6(2) no
C(4) Fe(1) C(18) C(17) 83.4(3) no
C(18) Fe(1) C(4) C(3) -152.4(3) no
C(18) Fe(1) C(4) C(5) 88.0(3) no
C(5) Fe(1) C(14) C(15) -154.5(3) no
C(5) Fe(1) C(14) C(18) 86.9(3) no
C(14) Fe(1) C(5) C(1) 87.0(3) no
C(14) Fe(1) C(5) C(4) -152.5(3) no
C(5) Fe(1) C(15) C(14) 51.1(7) no
C(5) Fe(1) C(15) C(16) 169.4(4) no
C(15) Fe(1) C(5) C(1) 52.2(7) no
C(15) Fe(1) C(5) C(4) 172.6(5) no
C(5) Fe(1) C(17) C(16) 170.4(2) no
C(5) Fe(1) C(17) C(18) -72.2(4) no
C(17) Fe(1) C(5) C(1) 169.3(3) no
C(17) Fe(1) C(5) C(4) -70.2(4) no
C(5) Fe(1) C(18) C(14) -110.4(3) no
C(5) Fe(1) C(18) C(17) 127.6(3) no
C(18) Fe(1) C(5) C(1) 129.6(3) no
C(18) Fe(1) C(5) C(4) -110.0(3) no
C(14) Fe(1) C(15) C(14) -0.0(3) no
C(14) Fe(1) C(15) C(16) 118.3(6) no
C(15) Fe(1) C(14) C(15) -0.0(4) no
C(15) Fe(1) C(14) C(18) -118.6(5) no
C(14) Fe(1) C(16) C(15) -38.2(3) no
C(14) Fe(1) C(16) C(17) 81.0(4) no
C(16) Fe(1) C(14) C(15) 38.3(3) no
C(16) Fe(1) C(14) C(18) -80.4(4) no
C(14) Fe(1) C(17) C(16) -81.5(3) no
C(14) Fe(1) C(17) C(18) 35.9(3) no
C(17) Fe(1) C(14) C(15) 83.0(3) no
C(17) Fe(1) C(14) C(18) -35.6(3) no
C(14) Fe(1) C(18) C(14) -0.0(3) no
C(14) Fe(1) C(18) C(17) -122.0(5) no
C(18) Fe(1) C(14) C(15) 118.6(5) no
C(18) Fe(1) C(14) C(18) 0.0(3) no
C(15) Fe(1) C(16) C(15) 0.0(4) no
C(15) Fe(1) C(16) C(17) 119.2(6) no
C(16) Fe(1) C(15) C(14) -118.3(6) no
C(16) Fe(1) C(15) C(16) -0.0(4) no
C(15) Fe(1) C(17) C(16) -37.6(3) no
C(15) Fe(1) C(17) C(18) 79.9(4) no
C(17) Fe(1) C(15) C(14) -80.2(4) no
C(17) Fe(1) C(15) C(16) 38.1(3) no
C(15) Fe(1) C(18) C(14) 38.3(3) no
C(15) Fe(1) C(18) C(17) -83.7(4) no
C(18) Fe(1) C(15) C(14) -37.5(3) no
C(18) Fe(1) C(15) C(16) 80.8(4) no
C(16) Fe(1) C(17) C(16) -0.0(4) no
C(16) Fe(1) C(17) C(18) 117.5(5) no
C(17) Fe(1) C(16) C(15) -119.2(6) no
C(17) Fe(1) C(16) C(17) 0.0(3) no
C(16) Fe(1) C(18) C(14) 82.6(3) no
C(16) Fe(1) C(18) C(17) -39.4(3) no
C(18) Fe(1) C(16) C(15) -81.5(4) no
C(18) Fe(1) C(16) C(17) 37.7(3) no
C(17) Fe(1) C(18) C(14) 122.0(5) no
C(17) Fe(1) C(18) C(17) -0.0(3) no
C(18) Fe(1) C(17) C(16) -117.5(5) no
C(18) Fe(1) C(17) C(18) -0.0(3) no
Fe(1) C(1) C(2) Br(1) -122.6(4) no
Fe(1) C(1) C(2) Fe(1) 0.00(3) no
Fe(1) C(1) C(2) C(3) 60.4(3) no
Fe(1) C(1) C(5) Fe(1) 0.00(3) no
Fe(1) C(1) C(5) C(4) -58.0(3) no
Fe(1) C(1) C(6) C(7) 172.4(3) no
Fe(1) C(1) C(6) C(8) -62.4(5) no
C(2) C(1) C(5) Fe(1) 58.0(4) no
C(2) C(1) C(5) C(4) 0.0(5) no
C(5) C(1) C(2) Br(1) 177.7(4) no
C(5) C(1) C(2) Fe(1) -59.6(4) no
C(5) C(1) C(2) C(3) 0.8(6) no
C(2) C(1) C(6) C(7) 84.3(5) no
C(2) C(1) C(6) C(8) -150.5(4) no
C(6) C(1) C(2) Br(1) 3.1(7) no
C(6) C(1) C(2) Fe(1) 125.7(5) no
C(6) C(1) C(2) C(3) -173.8(4) no
C(5) C(1) C(6) C(7) -88.9(6) no
C(5) C(1) C(6) C(8) 36.4(7) no
C(6) C(1) C(5) Fe(1) -127.9(6) no
C(6) C(1) C(5) C(4) 174.1(5) no
Br(1) C(2) C(3) Fe(1) 122.9(4) no
Br(1) C(2) C(3) C(4) -178.3(3) no
Fe(1) C(2) C(3) Fe(1) -0.000(17) no
Fe(1) C(2) C(3) C(4) 58.8(3) no
C(1) C(2) C(3) Fe(1) -60.1(4) no
C(1) C(2) C(3) C(4) -1.3(6) no
Fe(1) C(3) C(4) Fe(1) -0.00(2) no
Fe(1) C(3) C(4) C(5) 59.6(3) no
C(2) C(3) C(4) Fe(1) -58.3(4) no
C(2) C(3) C(4) C(5) 1.3(6) no
Fe(1) C(4) C(5) Fe(1) 0.00(3) no
Fe(1) C(4) C(5) C(1) 59.0(3) no
C(3) C(4) C(5) Fe(1) -59.8(4) no
C(3) C(4) C(5) C(1) -0.8(6) no
C(1) C(6) C(8) C(9) 116.5(5) no
C(1) C(6) C(8) C(13) -66.7(5) no
C(7) C(6) C(8) C(9) -119.9(5) no
C(7) C(6) C(8) C(13) 57.0(6) no
C(6) C(8) C(9) Br(2) -2.4(7) no
C(6) C(8) C(9) C(10) 178.2(4) no
C(6) C(8) C(13) C(12) -176.6(4) no
C(9) C(8) C(13) C(12) 0.4(8) no
C(13) C(8) C(9) Br(2) -179.3(4) no
C(13) C(8) C(9) C(10) 1.3(8) no
Br(2) C(9) C(10) C(11) 177.8(4) no
C(8) C(9) C(10) C(11) -2.8(8) no
C(9) C(10) C(11) C(12) 2.6(9) no
C(10) C(11) C(12) C(13) -1.0(9) no
C(11) C(12) C(13) C(8) -0.6(8) no
Fe(1) C(14) C(15) Fe(1) -0.00(3) no
Fe(1) C(14) C(15) C(16) -60.4(5) no
Fe(1) C(14) C(18) Fe(1) -0.000(17) no
Fe(1) C(14) C(18) C(17) 59.2(4) no
C(15) C(14) C(18) Fe(1) -58.5(5) no
C(15) C(14) C(18) C(17) 0.7(8) no
C(18) C(14) C(15) Fe(1) 59.0(5) no
C(18) C(14) C(15) C(16) -1.4(8) no
Fe(1) C(15) C(16) Fe(1) -0.00(3) no
Fe(1) C(15) C(16) C(17) -59.2(4) no
C(14) C(15) C(16) Fe(1) 60.9(6) no
C(14) C(15) C(16) C(17) 1.6(8) no
Fe(1) C(16) C(17) Fe(1) 0.00(3) no
Fe(1) C(16) C(17) C(18) -60.2(4) no
C(15) C(16) C(17) Fe(1) 59.0(6) no
C(15) C(16) C(17) C(18) -1.2(8) no
Fe(1) C(17) C(18) Fe(1) -0.00(3) no
Fe(1) C(17) C(18) C(14) -59.4(4) no
C(16) C(17) C(18) Fe(1) 59.7(5) no
C(16) C(17) C(18) C(14) 0.3(7) no
